data_1514994
loop_
_publ_author_name
'Tsay, Charlene'
'Peters, Jonas C.'

_publ_section_title
;
 Thermally stable N2 and H2 adducts of cationic nickel(ii)
;
_journal_issue 4
_journal_name_full 'Chemical Science'
_journal_page_first 1313
_journal_paper_doi 10.1039/c2sc01033j
_journal_volume 3
_journal_year 2012
_chemical_formula_moiety 'C37 H54 Ni O P3 Si, C32 H12 B F24'
_chemical_formula_sum 'C69 H66 B Cl F24 Ni O P3 Si'
_chemical_formula_weight 1593.19
_chemical_melting_point ?
_chemical_name_common {[SiP(iPr)3]Ni-CO}{BArF}
_chemical_name_systematic
;
?
;
_space_group_IT_number 61
_symmetry_cell_setting orthorhombic
_symmetry_space_group_name_Hall '-P 2ac 2ab'
_symmetry_space_group_name_H-M 'P b c a'
_atom_sites_solution_hydrogens geom
_atom_sites_solution_primary direct
_atom_sites_solution_secondary difmap
_audit_creation_method SHELXL-97
_cell_angle_alpha 90.00
_cell_angle_beta 90.00
_cell_angle_gamma 90.00
_cell_formula_units_Z 8
_cell_length_a 26.3375(11)
_cell_length_b 19.5435(8)
_cell_length_c 27.2078(10)
_cell_measurement_reflns_used 9953
_cell_measurement_temperature 100(2)
_cell_measurement_theta_max 27.28
_cell_measurement_theta_min 2.35
_cell_volume 14004.6(10)
_computing_cell_refinement 'SAINT-Plus v7.66A (Bruker-AXS, 2009)'
_computing_data_collection 'APEX2 v2009.7-0 (Bruker-AXS, 2009)'
_computing_data_reduction 'SAINT-Plus v7.66A (Bruker-AXS, 2009)'
_computing_molecular_graphics 'Bruker SHELXTL'
_computing_publication_material 'Bruker SHELXTL'
_computing_structure_refinement 'SHELXL-97 (Sheldrick, 2008)'
_computing_structure_solution 'SHELXS-97 (Sheldrick, 2008)'
_diffrn_ambient_temperature 100(2)
_diffrn_detector_area_resol_mean 8.3
_diffrn_measured_fraction_theta_full 0.999
_diffrn_measured_fraction_theta_max 0.999
_diffrn_measurement_device_type 'Bruker KAPPA APEX II'
_diffrn_measurement_method '\w and \f scans'
_diffrn_radiation_monochromator graphite
_diffrn_radiation_source 'fine-focus sealed tube'
_diffrn_radiation_type MoK\a
_diffrn_radiation_wavelength 0.71073
_diffrn_reflns_av_R_equivalents 0.0698
_diffrn_reflns_av_sigmaI/netI 0.0401
_diffrn_reflns_limit_h_max 37
_diffrn_reflns_limit_h_min -35
_diffrn_reflns_limit_k_max 27
_diffrn_reflns_limit_k_min -26
_diffrn_reflns_limit_l_max 38
_diffrn_reflns_limit_l_min -33
_diffrn_reflns_number 190453
_diffrn_reflns_theta_full 30.54
_diffrn_reflns_theta_max 30.54
_diffrn_reflns_theta_min 1.86
_exptl_absorpt_coefficient_mu 0.508
_exptl_absorpt_correction_T_max 0.9277
_exptl_absorpt_correction_T_min 0.8792
_exptl_absorpt_correction_type multi-scan
_exptl_absorpt_process_details 'SADABS v2008/1 (Bruker-AXS, 2008)'
_exptl_crystal_colour yellow
_exptl_crystal_density_diffrn 1.511
_exptl_crystal_density_meas ?
_exptl_crystal_density_method 'not measured'
_exptl_crystal_description block
_exptl_crystal_F_000 6504
_exptl_crystal_size_max 0.26
_exptl_crystal_size_mid 0.18
_exptl_crystal_size_min 0.15
_refine_diff_density_max 2.027
_refine_diff_density_min -0.826
_refine_diff_density_rms 0.084
_refine_ls_extinction_method none
_refine_ls_goodness_of_fit_ref 1.003
_refine_ls_hydrogen_treatment constr
_refine_ls_matrix_type full
_refine_ls_number_parameters 923
_refine_ls_number_reflns 21390
_refine_ls_number_restraints 970
_refine_ls_restrained_S_all 0.989
_refine_ls_R_factor_all 0.0832
_refine_ls_R_factor_gt 0.0540
_refine_ls_shift/su_max 0.034
_refine_ls_shift/su_mean 0.002
_refine_ls_structure_factor_coef Fsqd
_refine_ls_weighting_details 'calc w=1/[\s^2^(Fo^2^)+(0.0590P)^2^+22.3720P] where P=(Fo^2^+2Fc^2^)/3'
_refine_ls_weighting_scheme calc
_refine_ls_wR_factor_gt 0.1278
_refine_ls_wR_factor_ref 0.1443
_reflns_number_gt 15341
_reflns_number_total 21390
_reflns_threshold_expression >2sigma(I)
_cod_data_source_file c2sc01033j.txt
_cod_data_source_block ct03
_cod_depositor_comments
;
The following automatic conversions were performed:

'_chemical_melting_point' value 'not measured' was changed to '?' -
the value is undefined or not given.

'_symmetry_cell_setting' value
'Orthorhombic' changed to 'orthorhombic' according to
/usr/data/users/saulius/automatic-downloads/retrospective/RSC/lib/dictionaries/cif_core.dic
dictionary named 'cif_core.dic' version 2.4.2 from 2011-04-26.

Automatic conversion script
Id: cif_fix_values 2281 2013-09-26 08:29:07Z andrius 

The following automatic conversions were performed:

'_exptl_crystal_density_meas' value 'not measured' was changed to '?'
- the value is perceived as not measured.

Automatic conversion script
Id: cif_fix_values 3008 2015-01-20 13:52:24Z robertas 
;
_cod_original_sg_symbol_H-M Pbca
_cod_database_code 1514994

loop_
_symmetry_equiv_pos_as_xyz
'x, y, z'
'-x+1/2, -y, z+1/2'
'-x, y+1/2, -z+1/2'
'x+1/2, -y+1/2, -z'
'-x, -y, -z'
'x-1/2, y, -z-1/2'
'x, -y-1/2, z-1/2'
'-x-1/2, y-1/2, z'

loop_
_atom_site_label
_atom_site_type_symbol
_atom_site_fract_x
_atom_site_fract_y
_atom_site_fract_z
_atom_site_U_iso_or_equiv
_atom_site_adp_type
_atom_site_occupancy
_atom_site_symmetry_multiplicity
_atom_site_calc_flag
_atom_site_refinement_flags
Ni1 Ni 0.857348(10) 0.704555(14) -0.001351(10) 0.01561(6) Uani 1 1 d .
Si1 Si 0.78592(2) 0.75632(3) -0.02824(2) 0.01453(11) Uani 1 1 d .
C1 C 0.91349(17) 0.6621(2) 0.01932(17) 0.0218(8) Uani 0.873(16) 1 d P
O1 O 0.95009(14) 0.6357(3) 0.03328(13) 0.0344(7) Uani 0.873(16) 1 d P
Cl1 Cl 0.9326(5) 0.6597(9) 0.0273(5) 0.066(7) Uani 0.127(16) 1 d P
P1 P 0.88930(2) 0.74652(3) -0.07363(2) 0.01850(11) Uani 1 1 d .
C11 C 0.85230(9) 0.82041(11) -0.09378(7) 0.0179(4) Uani 1 1 d .
C12 C 0.86860(10) 0.86912(12) -0.12802(8) 0.0228(5) Uani 1 1 d .
H12 H 0.9028 0.8692 -0.1390 0.027 Uiso 1 1 calc R
C13 C 0.83472(11) 0.91711(12) -0.14574(8) 0.0267(5) Uani 1 1 d .
H13 H 0.8457 0.9497 -0.1694 0.032 Uiso 1 1 calc R
C14 C 0.78480(11) 0.91815(12) -0.12933(9) 0.0271(5) Uani 1 1 d .
H14 H 0.7616 0.9506 -0.1424 0.032 Uiso 1 1 calc R
C15 C 0.76873(9) 0.87178(12) -0.09380(8) 0.0225(4) Uani 1 1 d .
H15 H 0.7349 0.8737 -0.0817 0.027 Uiso 1 1 calc R
C16 C 0.80235(9) 0.82220(10) -0.07578(7) 0.0173(4) Uani 1 1 d .
C111 C 0.88734(9) 0.69235(12) -0.13037(8) 0.0228(5) Uani 1 1 d .
H111 H 0.9047 0.6482 -0.1226 0.027 Uiso 1 1 calc R
C112 C 0.91486(11) 0.72425(13) -0.17448(9) 0.0301(5) Uani 1 1 d .
H11A H 0.9139 0.6924 -0.2023 0.045 Uiso 1 1 calc R
H11B H 0.9503 0.7336 -0.1656 0.045 Uiso 1 1 calc R
H11C H 0.8980 0.7671 -0.1837 0.045 Uiso 1 1 calc R
C113 C 0.83269(10) 0.67542(13) -0.14530(9) 0.0279(5) Uani 1 1 d .
H11D H 0.8146 0.7178 -0.1534 0.042 Uiso 1 1 calc R
H11E H 0.8155 0.6524 -0.1180 0.042 Uiso 1 1 calc R
H11F H 0.8330 0.6453 -0.1741 0.042 Uiso 1 1 calc R
C121 C 0.95670(9) 0.77421(13) -0.07311(9) 0.0262(5) Uani 1 1 d .
H121 H 0.9625 0.8009 -0.1040 0.031 Uiso 1 1 calc R
C122 C 0.99324(10) 0.71276(15) -0.07442(11) 0.0338(6) Uani 1 1 d .
H12A H 1.0283 0.7293 -0.0759 0.051 Uiso 1 1 calc R
H12B H 0.9860 0.6848 -0.1035 0.051 Uiso 1 1 calc R
H12C H 0.9886 0.6851 -0.0447 0.051 Uiso 1 1 calc R
C123 C 0.96903(10) 0.82150(16) -0.03052(10) 0.0348(6) Uani 1 1 d .
H12D H 0.9627 0.7977 0.0006 0.052 Uiso 1 1 calc R
H12E H 0.9476 0.8624 -0.0324 0.052 Uiso 1 1 calc R
H12F H 1.0048 0.8350 -0.0322 0.052 Uiso 1 1 calc R
P2 P 0.80542(2) 0.60868(3) -0.00264(2) 0.02115(12) Uani 1 1 d .
C21 C 0.75248(9) 0.62283(12) -0.04481(9) 0.0226(4) Uani 1 1 d .
C22 C 0.72342(10) 0.57125(13) -0.06675(11) 0.0322(6) Uani 1 1 d .
H22 H 0.7285 0.5248 -0.0577 0.039 Uiso 1 1 calc R
C23 C 0.68724(10) 0.58804(15) -0.10170(12) 0.0367(6) Uani 1 1 d .
H23 H 0.6677 0.5528 -0.1166 0.044 Uiso 1 1 calc R
C24 C 0.67915(10) 0.65469(14) -0.11517(10) 0.0305(5) Uani 1 1 d .
H24 H 0.6548 0.6655 -0.1397 0.037 Uiso 1 1 calc R
C25 C 0.70676(9) 0.70612(13) -0.09273(8) 0.0230(4) Uani 1 1 d .
H25 H 0.7007 0.7525 -0.1015 0.028 Uiso 1 1 calc R
C26 C 0.74358(8) 0.69080(11) -0.05717(8) 0.0185(4) Uani 1 1 d .
C211 C 0.77395(11) 0.58074(13) 0.05553(10) 0.0305(5) Uani 1 1 d .
H211 H 0.8006 0.5780 0.0816 0.037 Uiso 1 1 calc R
C212 C 0.73433(11) 0.63293(15) 0.07224(10) 0.0350(6) Uani 1 1 d .
H21A H 0.7065 0.6345 0.0483 0.053 Uiso 1 1 calc R
H21B H 0.7501 0.6782 0.0747 0.053 Uiso 1 1 calc R
H21C H 0.7209 0.6195 0.1044 0.053 Uiso 1 1 calc R
C213 C 0.74768(15) 0.51100(16) 0.05290(13) 0.0496(8) Uani 1 1 d .
H21D H 0.7319 0.5007 0.0847 0.074 Uiso 1 1 calc R
H21E H 0.7728 0.4756 0.0451 0.074 Uiso 1 1 calc R
H21F H 0.7215 0.5120 0.0273 0.074 Uiso 1 1 calc R
C221 C 0.83343(10) 0.52656(12) -0.02462(10) 0.0275(5) Uani 1 1 d .
H221 H 0.8049 0.4929 -0.0263 0.033 Uiso 1 1 calc R
C222 C 0.85627(13) 0.52994(15) -0.07559(12) 0.0416(7) Uani 1 1 d .
H22A H 0.8844 0.5628 -0.0758 0.062 Uiso 1 1 calc R
H22B H 0.8303 0.5445 -0.0991 0.062 Uiso 1 1 calc R
H22C H 0.8690 0.4846 -0.0849 0.062 Uiso 1 1 calc R
C223 C 0.87189(12) 0.49762(15) 0.01185(12) 0.0403(7) Uani 1 1 d .
H22D H 0.8783 0.4494 0.0042 0.060 Uiso 1 1 calc R
H22E H 0.8583 0.5015 0.0453 0.060 Uiso 1 1 calc R
H22F H 0.9037 0.5234 0.0095 0.060 Uiso 1 1 calc R
P3 P 0.84809(2) 0.77969(3) 0.06312(2) 0.01920(11) Uani 1 1 d .
C31 C 0.78063(8) 0.80095(11) 0.06971(8) 0.0186(4) Uani 1 1 d .
C32 C 0.75688(9) 0.82173(13) 0.11315(8) 0.0239(5) Uani 1 1 d .
H32 H 0.7760 0.8264 0.1425 0.029 Uiso 1 1 calc R
C33 C 0.70509(10) 0.83559(13) 0.11321(9) 0.0272(5) Uani 1 1 d .
H33 H 0.6888 0.8487 0.1429 0.033 Uiso 1 1 calc R
C34 C 0.67705(9) 0.83050(14) 0.07032(9) 0.0281(5) Uani 1 1 d .
H34 H 0.6418 0.8408 0.0706 0.034 Uiso 1 1 calc R
C35 C 0.70049(9) 0.81030(13) 0.02685(8) 0.0245(5) Uani 1 1 d .
H35 H 0.6812 0.8072 -0.0026 0.029 Uiso 1 1 calc R
C36 C 0.75229(8) 0.79453(11) 0.02620(7) 0.0178(4) Uani 1 1 d .
C311 C 0.87880(10) 0.86572(13) 0.06147(9) 0.0282(5) Uani 1 1 d .
H311 H 0.9161 0.8584 0.0570 0.034 Uiso 1 1 calc R
C312 C 0.87160(12) 0.90704(16) 0.10917(10) 0.0385(7) Uani 1 1 d .
H31A H 0.8886 0.9514 0.1060 0.058 Uiso 1 1 calc R
H31B H 0.8864 0.8818 0.1368 0.058 Uiso 1 1 calc R
H31C H 0.8353 0.9142 0.1151 0.058 Uiso 1 1 calc R
C313 C 0.86017(11) 0.90796(13) 0.01809(10) 0.0308(5) Uani 1 1 d .
H31D H 0.8234 0.9143 0.0206 0.046 Uiso 1 1 calc R
H31E H 0.8682 0.8841 -0.0126 0.046 Uiso 1 1 calc R
H31F H 0.8770 0.9527 0.0183 0.046 Uiso 1 1 calc R
C321 C 0.86939(9) 0.74798(15) 0.12415(9) 0.0279(5) Uani 1 1 d .
H321 H 0.8554 0.7803 0.1492 0.033 Uiso 1 1 calc R
C322 C 0.84869(11) 0.67696(16) 0.13691(10) 0.0357(6) Uani 1 1 d .
H32A H 0.8628 0.6431 0.1141 0.054 Uiso 1 1 calc R
H32B H 0.8116 0.6772 0.1342 0.054 Uiso 1 1 calc R
H32C H 0.8584 0.6651 0.1706 0.054 Uiso 1 1 calc R
C323 C 0.92728(11) 0.74991(19) 0.12956(10) 0.0418(7) Uani 1 1 d .
H32D H 0.9367 0.7346 0.1626 0.063 Uiso 1 1 calc R
H32E H 0.9394 0.7968 0.1244 0.063 Uiso 1 1 calc R
H32F H 0.9427 0.7196 0.1051 0.063 Uiso 1 1 calc R
B1 B 0.56580(9) 0.81289(13) 0.25612(9) 0.0193(5) Uani 1 1 d D
C411 C 0.54959(8) 0.73999(12) 0.23021(8) 0.0202(4) Uani 1 1 d D
C412 C 0.50914(8) 0.70065(11) 0.24782(8) 0.0203(4) Uani 1 1 d D
H412 H 0.4917 0.7157 0.2764 0.024 Uiso 1 1 calc R
C413 C 0.49331(9) 0.64043(12) 0.22522(8) 0.0221(4) Uani 1 1 d D
C414 C 0.45040(10) 0.60129(12) 0.24753(9) 0.0262(5) Uani 1 1 d D
F11 F 0.45803(7) 0.58740(9) 0.29514(6) 0.0412(4) Uani 1 1 d D
F12 F 0.40628(6) 0.63593(8) 0.24614(6) 0.0306(3) Uani 1 1 d D
F13 F 0.44140(7) 0.54154(9) 0.22498(7) 0.0470(5) Uani 1 1 d D
C415 C 0.51750(9) 0.61668(12) 0.18325(9) 0.0242(5) Uani 1 1 d D
H415 H 0.5070 0.5754 0.1678 0.029 Uiso 1 1 calc R
C416 C 0.55735(9) 0.65496(12) 0.16453(8) 0.0232(5) Uani 1 1 d D
C417 C 0.58700(10) 0.62840(13) 0.12146(9) 0.0295(5) Uani 1 1 d D
F14 F 0.56011(7) 0.58471(10) 0.09374(6) 0.0470(5) Uani 1 1 d D
F15 F 0.60237(8) 0.67846(9) 0.09113(6) 0.0452(5) Uani 1 1 d D
F16 F 0.62868(6) 0.59467(9) 0.13543(6) 0.0410(4) Uani 1 1 d D
C418 C 0.57300(9) 0.71544(12) 0.18737(8) 0.0213(4) Uani 1 1 d D
H418 H 0.6003 0.7407 0.1735 0.026 Uiso 1 1 calc R
C421 C 0.52999(8) 0.87066(11) 0.22970(8) 0.0177(4) Uani 1 1 d D
C422 C 0.48382(8) 0.89421(11) 0.24885(8) 0.0196(4) Uani 1 1 d D
H422 H 0.4733 0.8786 0.2803 0.024 Uiso 1 1 calc R
C423 C 0.45285(8) 0.93957(12) 0.22346(8) 0.0216(4) Uani 1 1 d D
C424 C 0.40393(10) 0.96236(14) 0.24678(10) 0.0311(5) Uani 1 1 d D
F21 F 0.41118(7) 0.99349(10) 0.28985(7) 0.0498(5) Uani 1 1 d D
F22 F 0.37377(7) 0.90922(10) 0.25863(7) 0.0491(5) Uani 1 1 d D
F23 F 0.37648(9) 1.00210(17) 0.21855(9) 0.0988(12) Uani 1 1 d D
C425 C 0.46634(9) 0.96388(12) 0.17737(8) 0.0229(4) Uani 1 1 d D
H425 H 0.4454 0.9954 0.1602 0.027 Uiso 1 1 calc R
C426 C 0.51172(9) 0.94050(12) 0.15718(8) 0.0210(4) Uani 1 1 d D
C427 C 0.52804(11) 0.96675(13) 0.10788(9) 0.0290(5) Uani 1 1 d D
F24 F 0.55855(7) 0.92320(8) 0.08413(6) 0.0366(4) Uani 1 1 d D
F25 F 0.48873(8) 0.97734(14) 0.07746(7) 0.0647(7) Uani 1 1 d D
F26 F 0.55246(10) 1.02552(9) 0.11051(7) 0.0642(7) Uani 1 1 d D
C428 C 0.54268(9) 0.89540(11) 0.18261(8) 0.0200(4) Uani 1 1 d D
H428 H 0.5735 0.8807 0.1678 0.024 Uiso 1 1 calc R
C431 C 0.55883(8) 0.81052(12) 0.31606(8) 0.0192(4) Uani 1 1 d D
C432 C 0.55131(8) 0.87008(12) 0.34403(8) 0.0197(4) Uani 1 1 d D
H432 H 0.5464 0.9123 0.3274 0.024 Uiso 1 1 calc R
C433 C 0.55082(8) 0.86933(12) 0.39532(8) 0.0207(4) Uani 1 1 d D
C434 C 0.54142(10) 0.93424(13) 0.42317(9) 0.0265(5) Uani 1 1 d D
F31 F 0.55769(8) 0.98939(9) 0.39916(7) 0.0491(5) Uani 1 1 d D
F32 F 0.49250(7) 0.94433(10) 0.43234(9) 0.0575(6) Uani 1 1 d D
F33 F 0.56434(9) 0.93514(10) 0.46676(7) 0.0581(6) Uani 1 1 d D
C435 C 0.55829(8) 0.80876(12) 0.42116(8) 0.0219(4) Uani 1 1 d D
H435 H 0.5580 0.8081 0.4561 0.026 Uiso 1 1 calc R
C436 C 0.56619(8) 0.74935(12) 0.39438(8) 0.0215(4) Uani 1 1 d D
C437 C 0.57592(9) 0.68278(13) 0.41992(9) 0.0261(5) Uani 1 1 d D
F34 F 0.56947(8) 0.68602(9) 0.46855(6) 0.0441(4) Uani 1 1 d D
F35 F 0.62416(6) 0.66085(8) 0.41308(6) 0.0366(4) Uani 1 1 d D
F36 F 0.54632(6) 0.63234(8) 0.40349(6) 0.0381(4) Uani 1 1 d D
C438 C 0.56641(8) 0.75025(12) 0.34302(8) 0.0206(4) Uani 1 1 d D
H438 H 0.5719 0.7086 0.3258 0.025 Uiso 1 1 calc R
C441 C 0.62679(9) 0.82868(13) 0.24868(8) 0.0231(5) Uani 1 1 d D
C442 C 0.64637(9) 0.89506(14) 0.24357(8) 0.0257(5) Uani 1 1 d D
H442 H 0.6234 0.9325 0.2420 0.031 Uiso 1 1 calc R
C443 C 0.69838(9) 0.90815(15) 0.24069(9) 0.0326(6) Uani 1 1 d D
C444 C 0.71771(12) 0.97947(19) 0.23274(12) 0.0485(9) Uani 1 1 d D
F41 F 0.68292(9) 1.02703(12) 0.23543(10) 0.0716(7) Uani 1 1 d D
F42 F 0.75202(10) 0.99688(16) 0.26732(11) 0.0950(10) Uani 1 1 d D
F43 F 0.74246(13) 0.98499(14) 0.19084(10) 0.1010(12) Uani 1 1 d D
C445 C 0.73324(10) 0.85510(17) 0.24340(9) 0.0366(7) Uani 1 1 d D
H445 H 0.7687 0.8639 0.2418 0.044 Uiso 1 1 calc R
C446 C 0.71522(10) 0.78976(17) 0.24850(9) 0.0349(6) Uani 1 1 d D
C447 C 0.75059(11) 0.72945(19) 0.25006(10) 0.0446(8) Uani 1 1 d D
F44 F 0.79946(7) 0.74832(13) 0.24257(8) 0.0591(6) Uani 1 1 d D
F45 F 0.74961(9) 0.69828(13) 0.29328(7) 0.0663(7) Uani 1 1 d D
F46 F 0.73966(7) 0.68234(11) 0.21547(7) 0.0540(5) Uani 1 1 d D
C448 C 0.66277(9) 0.77623(15) 0.25130(8) 0.0280(5) Uani 1 1 d D
H448 H 0.6516 0.7303 0.2551 0.034 Uiso 1 1 calc R

loop_
_atom_site_aniso_label
_atom_site_aniso_U_11
_atom_site_aniso_U_22
_atom_site_aniso_U_33
_atom_site_aniso_U_23
_atom_site_aniso_U_13
_atom_site_aniso_U_12
Ni1 0.01474(12) 0.01641(12) 0.01569(12) 0.00307(10) -0.00011(10) 0.00106(10)
Si1 0.0159(3) 0.0138(2) 0.0139(2) -0.0010(2) -0.0014(2) 0.0004(2)
C1 0.0175(18) 0.0234(15) 0.0245(16) 0.0071(12) -0.0016(14) -0.0017(14)
O1 0.0202(13) 0.0373(18) 0.0457(15) 0.0180(12) -0.0055(11) 0.0068(12)
Cl1 0.051(15) 0.079(9) 0.068(7) 0.044(6) 0.004(7) -0.007(9)
P1 0.0199(3) 0.0186(3) 0.0170(2) 0.0028(2) 0.0033(2) 0.0022(2)
C11 0.0250(11) 0.0141(9) 0.0147(9) -0.0012(7) -0.0008(8) 0.0011(8)
C12 0.0334(12) 0.0171(10) 0.0180(10) -0.0007(8) 0.0050(9) -0.0017(9)
C13 0.0448(15) 0.0161(10) 0.0191(10) 0.0036(8) 0.0012(10) 0.0005(10)
C14 0.0415(14) 0.0187(11) 0.0211(10) 0.0003(8) -0.0040(10) 0.0067(10)
C15 0.0268(11) 0.0202(10) 0.0205(10) -0.0005(8) -0.0042(9) 0.0031(9)
C16 0.0248(10) 0.0128(9) 0.0143(9) -0.0019(7) -0.0032(8) 0.0004(8)
C111 0.0317(12) 0.0161(10) 0.0205(10) 0.0012(8) 0.0084(9) 0.0035(9)
C112 0.0432(15) 0.0246(12) 0.0226(11) -0.0010(9) 0.0134(10) 0.0011(11)
C113 0.0350(13) 0.0246(12) 0.0243(11) -0.0074(9) 0.0052(10) 0.0003(10)
C121 0.0216(11) 0.0316(12) 0.0255(11) 0.0052(9) 0.0054(9) -0.0023(9)
C122 0.0253(12) 0.0402(15) 0.0359(14) 0.0080(12) 0.0064(10) 0.0056(11)
C123 0.0260(12) 0.0441(16) 0.0344(13) -0.0034(12) 0.0012(10) -0.0093(12)
P2 0.0200(3) 0.0159(2) 0.0275(3) 0.0037(2) -0.0018(2) -0.0006(2)
C21 0.0184(10) 0.0200(10) 0.0293(11) -0.0032(9) -0.0009(9) -0.0009(8)
C22 0.0272(12) 0.0198(11) 0.0497(16) -0.0059(11) -0.0069(11) 0.0002(10)
C23 0.0253(12) 0.0309(14) 0.0539(17) -0.0133(12) -0.0148(12) -0.0014(11)
C24 0.0221(12) 0.0344(14) 0.0351(13) -0.0126(11) -0.0073(10) 0.0044(10)
C25 0.0194(10) 0.0272(12) 0.0223(10) -0.0059(9) -0.0010(8) 0.0021(9)
C26 0.0168(9) 0.0189(10) 0.0199(9) -0.0053(8) 0.0019(8) -0.0007(8)
C211 0.0350(14) 0.0269(12) 0.0298(12) 0.0069(10) 0.0024(10) -0.0041(11)
C212 0.0315(14) 0.0381(15) 0.0355(14) 0.0025(12) 0.0082(11) -0.0060(12)
C213 0.061(2) 0.0325(16) 0.0551(19) 0.0077(14) 0.0140(17) -0.0180(15)
C221 0.0286(12) 0.0167(10) 0.0371(13) 0.0021(9) -0.0034(10) 0.0012(9)
C222 0.0531(18) 0.0251(13) 0.0467(16) 0.0052(12) 0.0124(14) 0.0162(13)
C223 0.0418(16) 0.0268(13) 0.0523(18) 0.0037(12) -0.0115(14) 0.0097(12)
P3 0.0175(3) 0.0251(3) 0.0150(2) -0.0016(2) -0.00184(19) -0.0028(2)
C31 0.0197(10) 0.0188(10) 0.0172(9) -0.0019(8) 0.0003(8) -0.0012(8)
C32 0.0264(12) 0.0291(12) 0.0163(9) -0.0032(9) -0.0010(8) 0.0008(10)
C33 0.0300(12) 0.0318(13) 0.0199(10) -0.0033(9) 0.0052(9) 0.0067(10)
C34 0.0217(11) 0.0351(13) 0.0276(12) -0.0023(10) 0.0024(9) 0.0098(10)
C35 0.0220(11) 0.0324(13) 0.0190(10) -0.0024(9) -0.0025(8) 0.0064(9)
C36 0.0205(10) 0.0163(9) 0.0164(9) -0.0016(7) 0.0000(8) 0.0018(8)
C311 0.0298(12) 0.0302(13) 0.0247(11) -0.0070(10) 0.0006(9) -0.0115(10)
C312 0.0481(17) 0.0373(15) 0.0300(13) -0.0130(11) -0.0012(12) -0.0125(13)
C313 0.0412(15) 0.0228(12) 0.0286(12) -0.0047(10) 0.0010(11) -0.0078(11)
C321 0.0242(11) 0.0410(14) 0.0184(10) 0.0008(10) -0.0065(9) -0.0002(10)
C322 0.0361(14) 0.0447(16) 0.0265(12) 0.0083(11) -0.0056(11) 0.0009(12)
C323 0.0274(13) 0.068(2) 0.0304(13) 0.0032(14) -0.0135(11) -0.0011(14)
B1 0.0166(11) 0.0227(12) 0.0185(11) 0.0019(9) 0.0003(9) 0.0008(9)
C411 0.0187(10) 0.0220(11) 0.0198(10) 0.0024(8) -0.0016(8) 0.0048(8)
C412 0.0203(10) 0.0219(10) 0.0187(9) 0.0011(8) -0.0007(8) 0.0038(8)
C413 0.0220(11) 0.0200(10) 0.0243(10) 0.0041(8) -0.0003(9) 0.0042(9)
C414 0.0286(12) 0.0221(11) 0.0279(11) 0.0024(9) -0.0002(9) 0.0011(10)
F11 0.0401(9) 0.0489(10) 0.0346(8) 0.0249(8) -0.0052(7) -0.0063(8)
F12 0.0239(7) 0.0344(8) 0.0335(8) 0.0100(6) 0.0044(6) 0.0028(6)
F13 0.0495(11) 0.0267(8) 0.0647(12) -0.0137(8) 0.0196(9) -0.0127(8)
C415 0.0278(12) 0.0194(10) 0.0253(11) 0.0003(8) -0.0022(9) 0.0049(9)
C416 0.0255(11) 0.0224(11) 0.0216(10) 0.0005(8) 0.0011(9) 0.0079(9)
C417 0.0323(13) 0.0271(12) 0.0290(12) -0.0024(10) 0.0061(10) 0.0054(10)
F14 0.0480(10) 0.0544(11) 0.0385(9) -0.0232(8) 0.0079(8) -0.0026(9)
F15 0.0701(13) 0.0326(9) 0.0328(8) 0.0031(7) 0.0241(8) 0.0094(9)
F16 0.0354(9) 0.0456(10) 0.0420(9) 0.0007(8) 0.0113(7) 0.0162(8)
C418 0.0222(10) 0.0217(11) 0.0198(10) 0.0020(8) 0.0017(8) 0.0034(9)
C421 0.0164(9) 0.0190(10) 0.0178(9) -0.0015(8) -0.0014(7) -0.0037(8)
C422 0.0189(10) 0.0207(10) 0.0193(9) 0.0010(8) -0.0012(8) -0.0021(8)
C423 0.0186(10) 0.0241(11) 0.0221(10) -0.0005(8) -0.0014(8) 0.0013(9)
C424 0.0245(12) 0.0374(14) 0.0315(13) 0.0030(11) 0.0006(10) 0.0084(11)
F21 0.0371(9) 0.0508(11) 0.0615(12) -0.0332(9) 0.0145(8) -0.0075(8)
F22 0.0290(9) 0.0584(12) 0.0599(12) -0.0251(10) 0.0163(8) -0.0119(8)
F23 0.0663(15) 0.156(3) 0.0742(16) 0.0675(17) 0.0344(13) 0.0799(18)
C425 0.0253(11) 0.0210(11) 0.0224(10) 0.0002(8) -0.0050(9) 0.0031(9)
C426 0.0273(11) 0.0190(10) 0.0169(9) 0.0009(8) -0.0003(8) -0.0019(9)
C427 0.0415(15) 0.0246(12) 0.0209(11) 0.0031(9) 0.0037(10) 0.0030(11)
F24 0.0505(10) 0.0310(8) 0.0283(8) 0.0038(6) 0.0153(7) 0.0050(7)
F25 0.0546(12) 0.1118(19) 0.0278(9) 0.0249(11) -0.0008(8) 0.0262(12)
F26 0.126(2) 0.0317(9) 0.0344(9) -0.0022(7) 0.0278(11) -0.0313(11)
C428 0.0217(10) 0.0197(10) 0.0188(9) -0.0005(8) -0.0001(8) -0.0015(8)
C431 0.0139(9) 0.0243(11) 0.0193(9) 0.0014(8) 0.0000(7) 0.0006(8)
C432 0.0158(10) 0.0239(11) 0.0193(10) 0.0017(8) -0.0004(8) 0.0002(8)
C433 0.0176(10) 0.0249(11) 0.0198(10) -0.0015(8) 0.0011(8) -0.0024(8)
C434 0.0301(12) 0.0261(12) 0.0233(11) -0.0028(9) 0.0024(9) -0.0030(10)
F31 0.0808(14) 0.0256(8) 0.0409(9) -0.0043(7) 0.0199(9) -0.0136(9)
F32 0.0340(9) 0.0451(11) 0.0933(16) -0.0322(11) 0.0195(10) -0.0020(8)
F33 0.0951(16) 0.0443(11) 0.0349(9) -0.0154(8) -0.0249(10) 0.0095(11)
C435 0.0181(10) 0.0297(12) 0.0179(10) 0.0024(8) 0.0005(8) -0.0028(9)
C436 0.0164(10) 0.0257(11) 0.0225(10) 0.0048(9) -0.0011(8) -0.0004(9)
C437 0.0230(11) 0.0305(12) 0.0247(11) 0.0064(9) -0.0001(9) -0.0009(10)
F34 0.0677(12) 0.0407(10) 0.0241(8) 0.0116(7) 0.0053(8) 0.0072(9)
F35 0.0257(8) 0.0327(8) 0.0514(10) 0.0164(7) 0.0009(7) 0.0052(6)
F36 0.0373(9) 0.0296(8) 0.0474(9) 0.0118(7) -0.0086(7) -0.0118(7)
C438 0.0176(10) 0.0250(11) 0.0194(10) 0.0005(8) 0.0007(8) 0.0012(8)
C441 0.0179(10) 0.0367(13) 0.0146(9) -0.0015(9) -0.0005(8) 0.0002(10)
C442 0.0201(11) 0.0382(13) 0.0188(10) -0.0085(9) 0.0016(8) -0.0041(10)
C443 0.0221(12) 0.0538(17) 0.0219(11) -0.0150(11) 0.0034(9) -0.0106(11)
C444 0.0343(15) 0.064(2) 0.0470(17) -0.0281(16) 0.0167(13) -0.0263(16)
F41 0.0547(13) 0.0521(13) 0.108(2) -0.0114(13) 0.0248(13) -0.0230(11)
F42 0.0699(16) 0.105(2) 0.110(2) -0.0548(18) -0.0151(15) -0.0383(16)
F43 0.148(3) 0.0739(17) 0.0810(17) -0.0356(14) 0.0823(18) -0.0628(18)
C445 0.0183(11) 0.070(2) 0.0210(11) -0.0150(12) 0.0008(9) -0.0047(12)
C446 0.0227(12) 0.067(2) 0.0150(10) -0.0045(11) -0.0020(9) 0.0126(13)
C447 0.0280(14) 0.077(2) 0.0292(13) -0.0005(14) -0.0041(11) 0.0192(15)
F44 0.0237(8) 0.0948(17) 0.0587(12) -0.0114(12) -0.0020(8) 0.0163(10)
F45 0.0604(13) 0.0915(17) 0.0470(11) 0.0238(11) 0.0045(10) 0.0391(12)
F46 0.0376(10) 0.0683(14) 0.0561(12) -0.0152(10) -0.0089(9) 0.0196(10)
C448 0.0227(11) 0.0429(14) 0.0183(10) 0.0015(10) -0.0012(9) 0.0063(11)

loop_
_atom_type_symbol
_atom_type_description
_atom_type_scat_dispersion_real
_atom_type_scat_dispersion_imag
_atom_type_scat_source
C C 0.0033 0.0016 'International Tables Vol C Tables 4.2.6.8 and 6.1.1.4'
H H 0.0000 0.0000 'International Tables Vol C Tables 4.2.6.8 and 6.1.1.4'
B B 0.0013 0.0007 'International Tables Vol C Tables 4.2.6.8 and 6.1.1.4'
O O 0.0106 0.0060 'International Tables Vol C Tables 4.2.6.8 and 6.1.1.4'
Si Si 0.0817 0.0704 'International Tables Vol C Tables 4.2.6.8 and 6.1.1.4'
P P 0.1023 0.0942 'International Tables Vol C Tables 4.2.6.8 and 6.1.1.4'
Ni Ni 0.3393 1.1124 'International Tables Vol C Tables 4.2.6.8 and 6.1.1.4'
F F 0.0171 0.0103 'International Tables Vol C Tables 4.2.6.8 and 6.1.1.4'
Cl Cl 0.1484 0.1585 'International Tables Vol C Tables 4.2.6.8 and 6.1.1.4'

loop_
_geom_angle_atom_site_label_1
_geom_angle_atom_site_label_2
_geom_angle_atom_site_label_3
_geom_angle
C1 Ni1 Si1 178.87(15)
C1 Ni1 P1 97.61(15)
Si1 Ni1 P1 82.39(2)
C1 Ni1 P3 98.29(14)
Si1 Ni1 P3 82.69(2)
P1 Ni1 P3 117.71(2)
C1 Ni1 Cl1 5.3(5)
Si1 Ni1 Cl1 175.8(4)
P1 Ni1 Cl1 96.4(3)
P3 Ni1 Cl1 94.4(4)
C1 Ni1 P2 96.75(15)
Si1 Ni1 P2 82.29(2)
P1 Ni1 P2 119.52(2)
P3 Ni1 P2 117.68(2)
Cl1 Ni1 P2 101.8(4)
C26 Si1 C16 108.48(10)
C26 Si1 C36 108.81(10)
C16 Si1 C36 112.29(10)
C26 Si1 Ni1 109.03(7)
C16 Si1 Ni1 109.80(7)
C36 Si1 Ni1 108.38(7)
Cl1 C1 O1 22(2)
Cl1 C1 Ni1 157(2)
O1 C1 Ni1 178.7(4)
Cl1 O1 C1 17.3(14)
C1 Cl1 O1 141(3)
C1 Cl1 Ni1 17.5(17)
O1 Cl1 Ni1 158.6(18)
C11 P1 C121 106.39(11)
C11 P1 C111 100.65(10)
C121 P1 C111 101.40(11)
C11 P1 Ni1 110.16(7)
C121 P1 Ni1 116.69(8)
C111 P1 Ni1 119.68(7)
C12 C11 C16 120.2(2)
C12 C11 P1 125.03(18)
C16 C11 P1 114.52(16)
C13 C12 C11 119.7(2)
C12 C13 C14 120.6(2)
C13 C14 C15 120.1(2)
C14 C15 C16 120.1(2)
C15 C16 C11 119.2(2)
C15 C16 Si1 124.75(18)
C11 C16 Si1 116.08(16)
C113 C111 C112 108.9(2)
C113 C111 P1 111.52(16)
C112 C111 P1 113.71(17)
C123 C121 C122 111.1(2)
C123 C121 P1 112.85(17)
C122 C121 P1 111.73(18)
C21 P2 C221 103.35(11)
C21 P2 C211 103.75(12)
C221 P2 C211 101.28(12)
C21 P2 Ni1 109.71(8)
C221 P2 Ni1 117.82(9)
C211 P2 Ni1 119.00(9)
C26 C21 C22 119.5(2)
C26 C21 P2 115.17(17)
C22 C21 P2 125.19(19)
C23 C22 C21 119.9(2)
C24 C23 C22 121.1(2)
C23 C24 C25 119.4(2)
C24 C25 C26 120.9(2)
C21 C26 C25 119.2(2)
C21 C26 Si1 116.85(17)
C25 C26 Si1 123.79(18)
C212 C211 C213 107.4(2)
C212 C211 P2 111.09(18)
C213 C211 P2 114.9(2)
C222 C221 C223 110.4(2)
C222 C221 P2 114.43(18)
C223 C221 P2 111.88(19)
C31 P3 C321 106.31(11)
C31 P3 C311 102.60(11)
C321 P3 C311 101.02(12)
C31 P3 Ni1 108.78(7)
C321 P3 Ni1 115.87(9)
C311 P3 Ni1 120.71(8)
C32 C31 C36 120.1(2)
C32 C31 P3 125.61(17)
C36 C31 P3 114.34(16)
C33 C32 C31 119.8(2)
C34 C33 C32 120.6(2)
C33 C34 C35 120.0(2)
C34 C35 C36 120.4(2)
C35 C36 C31 119.18(19)
C35 C36 Si1 123.85(16)
C31 C36 Si1 116.68(16)
C313 C311 C312 109.2(2)
C313 C311 P3 111.58(17)
C312 C311 P3 113.49(18)
C322 C321 C323 110.8(2)
C322 C321 P3 113.41(17)
C323 C321 P3 112.20(18)
C421 B1 C431 113.02(18)
C421 B1 C411 105.04(17)
C431 B1 C411 111.84(18)
C421 B1 C441 112.23(18)
C431 B1 C441 103.66(17)
C411 B1 C441 111.24(18)
C412 C411 C418 115.6(2)
C412 C411 B1 121.79(19)
C418 C411 B1 122.5(2)
C413 C412 C411 122.8(2)
C415 C413 C412 120.6(2)
C415 C413 C414 120.7(2)
C412 C413 C414 118.7(2)
F11 C414 F13 107.0(2)
F11 C414 F12 105.0(2)
F13 C414 F12 105.8(2)
F11 C414 C413 112.5(2)
F13 C414 C413 113.2(2)
F12 C414 C413 112.61(19)
C416 C415 C413 118.0(2)
C415 C416 C418 121.1(2)
C415 C416 C417 119.6(2)
C418 C416 C417 119.1(2)
F16 C417 F14 106.3(2)
F16 C417 F15 106.7(2)
F14 C417 F15 106.1(2)
F16 C417 C416 112.1(2)
F14 C417 C416 112.6(2)
F15 C417 C416 112.6(2)
C416 C418 C411 121.9(2)
C422 C421 C428 115.5(2)
C422 C421 B1 124.29(19)
C428 C421 B1 119.93(19)
C423 C422 C421 122.3(2)
C425 C423 C422 121.2(2)
C425 C423 C424 120.0(2)
C422 C423 C424 118.9(2)
F23 C424 F21 108.9(3)
F23 C424 F22 105.8(3)
F21 C424 F22 103.0(2)
F23 C424 C423 113.7(2)
F21 C424 C423 112.5(2)
F22 C424 C423 112.2(2)
C423 C425 C426 117.6(2)
C428 C426 C425 121.1(2)
C428 C426 C427 119.7(2)
C425 C426 C427 119.1(2)
F26 C427 F24 106.7(2)
F26 C427 F25 106.0(2)
F24 C427 F25 105.3(2)
F26 C427 C426 112.9(2)
F24 C427 C426 112.8(2)
F25 C427 C426 112.6(2)
C426 C428 C421 122.2(2)
C438 C431 C432 115.65(19)
C438 C431 B1 121.8(2)
C432 C431 B1 122.04(19)
C433 C432 C431 122.3(2)
C435 C433 C432 120.9(2)
C435 C433 C434 119.2(2)
C432 C433 C434 119.9(2)
F32 C434 F33 105.7(2)
F32 C434 F31 106.5(2)
F33 C434 F31 106.3(2)
F32 C434 C433 112.4(2)
F33 C434 C433 112.8(2)
F31 C434 C433 112.6(2)
C436 C435 C433 117.9(2)
C435 C436 C438 121.0(2)
C435 C436 C437 120.6(2)
C438 C436 C437 118.3(2)
F36 C437 F34 107.0(2)
F36 C437 F35 105.6(2)
F34 C437 F35 105.7(2)
F36 C437 C436 112.75(19)
F34 C437 C436 113.4(2)
F35 C437 C436 111.83(19)
C436 C438 C431 122.2(2)
C448 C441 C442 115.7(2)
C448 C441 B1 121.1(2)
C442 C441 B1 122.9(2)
C443 C442 C441 122.4(3)
C445 C443 C442 120.6(3)
C445 C443 C444 118.5(2)
C442 C443 C444 120.8(3)
F41 C444 F43 109.7(4)
F41 C444 F42 104.6(3)
F43 C444 F42 104.6(3)
F41 C444 C443 114.5(2)
F43 C444 C443 111.6(2)
F42 C444 C443 111.2(3)
C446 C445 C443 118.2(2)
C445 C446 C448 121.4(3)
C445 C446 C447 121.3(3)
C448 C446 C447 117.3(3)
F45 C447 F46 107.6(3)
F45 C447 F44 106.1(2)
F46 C447 F44 106.5(2)
F45 C447 C446 111.9(2)
F46 C447 C446 112.6(2)
F44 C447 C446 111.8(3)
C441 C448 C446 121.6(3)

loop_
_geom_bond_atom_site_label_1
_geom_bond_atom_site_label_2
_geom_bond_distance
Ni1 C1 1.787(4)
Ni1 Si1 2.2578(6)
Ni1 P1 2.2909(6)
Ni1 P3 2.3006(6)
Ni1 Cl1 2.303(15)
Ni1 P2 2.3201(6)
Si1 C26 1.872(2)
Si1 C16 1.876(2)
Si1 C36 1.880(2)
C1 Cl1 0.549(13)
C1 O1 1.157(8)
O1 Cl1 0.678(13)
P1 C11 1.826(2)
P1 C121 1.856(2)
P1 C111 1.872(2)
C11 C12 1.399(3)
C11 C16 1.404(3)
C12 C13 1.382(3)
C13 C14 1.389(4)
C14 C15 1.391(3)
C15 C16 1.401(3)
C111 C113 1.532(4)
C111 C112 1.535(3)
C121 C123 1.517(4)
C121 C122 1.539(4)
P2 C21 1.827(2)
P2 C221 1.865(3)
P2 C211 1.868(3)
C21 C26 1.390(3)
C21 C22 1.399(3)
C22 C23 1.386(4)
C23 C24 1.370(4)
C24 C25 1.383(3)
C25 C26 1.402(3)
C211 C212 1.528(4)
C211 C213 1.530(4)
C221 C222 1.513(4)
C221 C223 1.527(4)
P3 C31 1.833(2)
P3 C321 1.859(2)
P3 C311 1.866(3)
C31 C32 1.398(3)
C31 C36 1.405(3)
C32 C33 1.391(3)
C33 C34 1.385(4)
C34 C35 1.391(3)
C35 C36 1.399(3)
C311 C313 1.521(4)
C311 C312 1.540(4)
C321 C322 1.531(4)
C321 C323 1.532(4)
B1 C421 1.637(3)
B1 C431 1.642(3)
B1 C411 1.646(3)
B1 C441 1.648(3)
C411 C412 1.398(3)
C411 C418 1.403(3)
C412 C413 1.392(3)
C413 C415 1.387(3)
C413 C414 1.494(3)
C414 F11 1.339(3)
C414 F13 1.340(3)
C414 F12 1.345(3)
C415 C416 1.386(3)
C416 C418 1.398(3)
C416 C417 1.501(3)
C417 F16 1.335(3)
C417 F14 1.341(3)
C417 F15 1.342(3)
C421 C422 1.401(3)
C421 C428 1.410(3)
C422 C423 1.389(3)
C423 C425 1.387(3)
C423 C424 1.503(3)
C424 F23 1.310(3)
C424 F21 1.334(3)
C424 F22 1.347(3)
C425 C426 1.393(3)
C426 C428 1.386(3)
C426 C427 1.499(3)
C427 F26 1.318(3)
C427 F24 1.337(3)
C427 F25 1.342(3)
C431 C438 1.402(3)
C431 C432 1.405(3)
C432 C433 1.396(3)
C433 C435 1.391(3)
C433 C434 1.498(3)
C434 F32 1.327(3)
C434 F33 1.331(3)
C434 F31 1.331(3)
C435 C436 1.387(3)
C436 C438 1.398(3)
C436 C437 1.497(3)
C437 F36 1.334(3)
C437 F34 1.335(3)
C437 F35 1.354(3)
C441 C448 1.398(3)
C441 C442 1.403(4)
C442 C443 1.396(3)
C443 C445 1.387(4)
C443 C444 1.500(4)
C444 F41 1.307(4)
C444 F43 1.318(3)
C444 F42 1.348(4)
C445 C446 1.369(4)
C446 C448 1.409(4)
C446 C447 1.503(4)
C447 F45 1.325(3)
C447 F46 1.348(4)
C447 F44 1.354(4)
